data_4080129
loop_
_publ_author_name
'Hamidi, Shima'
'Jende, Lars N.'
'Martin Dietrich, H.'
'Maichle-M\"ossmer, C\"acilia'
'T\"ornroos, Karl W.'
'Deacon, Glen B.'
'Junk, Peter C.'
'Anwander, Reiner'

_publ_section_title
;
 C--H Bond Activation and Isoprene Polymerization by Rare-Earth-Metal
 Tetramethylaluminate Complexes Bearing Formamidinato N-Ancillary Ligands
;
_journal_issue 5
_journal_name_full Organometallics
_journal_page_first 1209
_journal_paper_doi 10.1021/om301010m
_journal_volume 32
_journal_year 2013
_chemical_formula_sum 'C37 H71 N4 O Si4 Y'
_chemical_formula_weight 789.25
_chemical_name_systematic
; 
 ? 
;
_space_group_IT_number 14
_symmetry_cell_setting monoclinic
_symmetry_space_group_name_Hall '-P 2ybc'
_symmetry_space_group_name_H-M 'P 1 21/c 1'
_atom_sites_solution_hydrogens geom
_atom_sites_solution_primary direct
_atom_sites_solution_secondary difmap
_audit_creation_method SHELXL-97
_cell_angle_alpha 90.00
_cell_angle_beta 93.14(3)
_cell_angle_gamma 90.00
_cell_formula_units_Z 4
_cell_length_a 18.758(4)
_cell_length_b 11.075(2)
_cell_length_c 21.964(4)
_cell_measurement_temperature 173(2)
_cell_volume 4556.1(15)
_computing_structure_refinement 'SHELXL-97 (Sheldrick, 1997)'
_computing_structure_solution 'SHELXS-97 (Sheldrick, 1990)'
_diffrn_ambient_temperature 173(2)
_diffrn_measured_fraction_theta_full 0.994
_diffrn_measured_fraction_theta_max 0.994
_diffrn_measurement_device_type 'STOE IPDS II'
_diffrn_measurement_method oemga-scans
_diffrn_radiation_monochromator graphite
_diffrn_radiation_source 'fine-focus sealed tube'
_diffrn_radiation_type MoK\a
_diffrn_radiation_wavelength 0.71073
_diffrn_reflns_av_R_equivalents 0.1667
_diffrn_reflns_av_sigmaI/netI 0.0768
_diffrn_reflns_limit_h_max 24
_diffrn_reflns_limit_h_min -24
_diffrn_reflns_limit_k_max 14
_diffrn_reflns_limit_k_min -14
_diffrn_reflns_limit_l_max 28
_diffrn_reflns_limit_l_min -28
_diffrn_reflns_number 64335
_diffrn_reflns_theta_full 27.10
_diffrn_reflns_theta_max 27.10
_diffrn_reflns_theta_min 4.71
_exptl_absorpt_coefficient_mu 1.415
_exptl_absorpt_correction_T_max 0.7186
_exptl_absorpt_correction_T_min 0.4374
_exptl_absorpt_correction_type empirical
_exptl_absorpt_process_details mulabs
_exptl_crystal_colour colourless
_exptl_crystal_density_diffrn 1.151
_exptl_crystal_density_method 'not measured'
_exptl_crystal_description block
_exptl_crystal_F_000 1696
_exptl_crystal_size_max 0.70
_exptl_crystal_size_mid 0.25
_exptl_crystal_size_min 0.25
_refine_diff_density_max 1.676
_refine_diff_density_min -0.940
_refine_diff_density_rms 0.096
_refine_ls_extinction_method none
_refine_ls_goodness_of_fit_ref 1.244
_refine_ls_hydrogen_treatment mixed
_refine_ls_matrix_type full
_refine_ls_number_parameters 463
_refine_ls_number_reflns 9983
_refine_ls_number_restraints 2
_refine_ls_restrained_S_all 1.261
_refine_ls_R_factor_all 0.1318
_refine_ls_R_factor_gt 0.0954
_refine_ls_shift/su_max 0.000
_refine_ls_shift/su_mean 0.000
_refine_ls_structure_factor_coef Fsqd
_refine_ls_weighting_details 'calc w=1/[\s^2^(Fo^2^)+(0.0178P)^2^+18.6425P] where P=(Fo^2^+2Fc^2^)/3'
_refine_ls_weighting_scheme calc
_refine_ls_wR_factor_gt 0.1522
_refine_ls_wR_factor_ref 0.1642
_reflns_number_gt 7522
_reflns_number_total 9983
_reflns_threshold_expression >2sigma(I)
_cod_data_source_file om301010m_si_001.cif
_cod_data_source_block 1b
_cod_original_cell_volume 4556.4(16)
_cod_original_sg_symbol_H-M P2(1)/c
_cod_database_code 4080129

loop_
_symmetry_equiv_pos_as_xyz
'x, y, z'
'-x, y+1/2, -z+1/2'
'-x, -y, -z'
'x, -y-1/2, z-1/2'

loop_
_atom_site_label
_atom_site_type_symbol
_atom_site_fract_x
_atom_site_fract_y
_atom_site_fract_z
_atom_site_U_iso_or_equiv
_atom_site_adp_type
_atom_site_occupancy
_atom_site_symmetry_multiplicity
_atom_site_calc_flag
_atom_site_refinement_flags
_atom_site_disorder_assembly
_atom_site_disorder_group
Y1 Y 0.26661(3) 0.62838(5) 0.37971(2) 0.01949(12) Uani 1 1 d . . .
Si1 Si 0.14001(9) 0.69389(18) 0.49651(8) 0.0379(4) Uani 1 1 d . . .
Si2 Si 0.29505(8) 0.62110(17) 0.51783(7) 0.0301(3) Uani 1 1 d . . .
Si3 Si 0.37777(9) 0.68668(17) 0.28238(8) 0.0349(4) Uani 1 1 d . . .
Si4 Si 0.44958(11) 0.7392(2) 0.40486(10) 0.0530(6) Uani 1 1 d D . .
O1 O 0.2188(2) 0.8075(3) 0.33669(18) 0.0340(10) Uani 1 1 d . . .
N1 N 0.1828(2) 0.5201(4) 0.31185(19) 0.0213(9) Uani 1 1 d . . .
N2 N 0.2527(2) 0.4166(4) 0.38118(19) 0.0217(9) Uani 1 1 d . . .
N3 N 0.2232(2) 0.6623(4) 0.4721(2) 0.0274(11) Uani 1 1 d . . .
N4 N 0.3777(2) 0.6925(5) 0.3593(2) 0.0324(11) Uani 1 1 d . A .
C1 C 0.1379(3) 0.5193(5) 0.2570(2) 0.0220(11) Uani 1 1 d . . .
C2 C 0.0693(3) 0.5706(5) 0.2579(3) 0.0286(12) Uani 1 1 d . . .
C3 C 0.0271(3) 0.5751(6) 0.2041(3) 0.0406(16) Uani 1 1 d . . .
H3 H -0.0191 0.6105 0.2041 0.049 Uiso 1 1 calc R . .
C4 C 0.0510(4) 0.5291(6) 0.1505(3) 0.0420(16) Uani 1 1 d . . .
H4 H 0.0216 0.5334 0.1139 0.050 Uiso 1 1 calc R . .
C5 C 0.1170(4) 0.4773(6) 0.1501(3) 0.0373(15) Uani 1 1 d . . .
H5 H 0.1324 0.4443 0.1131 0.045 Uiso 1 1 calc R . .
C6 C 0.1627(3) 0.4715(5) 0.2026(2) 0.0261(12) Uani 1 1 d . . .
C7 C 0.0402(3) 0.6111(6) 0.3179(3) 0.0350(14) Uani 1 1 d . . .
H7 H 0.0816 0.6402 0.3446 0.042 Uiso 1 1 calc R . .
C8 C 0.0076(4) 0.5037(6) 0.3499(3) 0.0443(16) Uani 1 1 d . . .
H8A H -0.0337 0.4736 0.3251 0.066 Uiso 1 1 calc R . .
H8B H -0.0077 0.5291 0.3899 0.066 Uiso 1 1 calc R . .
H8C H 0.0433 0.4394 0.3553 0.066 Uiso 1 1 calc R . .
C9 C -0.0142(4) 0.7144(7) 0.3121(4) 0.061(2) Uani 1 1 d . . .
H9A H 0.0054 0.7804 0.2885 0.091 Uiso 1 1 calc R . .
H9B H -0.0243 0.7437 0.3529 0.091 Uiso 1 1 calc R . .
H9C H -0.0584 0.6851 0.2914 0.091 Uiso 1 1 calc R . .
C10 C 0.2366(3) 0.4133(5) 0.1981(2) 0.0292(13) Uani 1 1 d . . .
H10 H 0.2633 0.4243 0.2384 0.035 Uiso 1 1 calc R . .
C11 C 0.2300(4) 0.2781(6) 0.1862(3) 0.0469(17) Uani 1 1 d . . .
H11A H 0.2039 0.2646 0.1469 0.070 Uiso 1 1 calc R . .
H11B H 0.2042 0.2402 0.2187 0.070 Uiso 1 1 calc R . .
H11C H 0.2778 0.2425 0.1852 0.070 Uiso 1 1 calc R . .
C12 C 0.2788(4) 0.4772(8) 0.1499(3) 0.054(2) Uani 1 1 d . . .
H12A H 0.3257 0.4390 0.1478 0.080 Uiso 1 1 calc R . .
H12B H 0.2849 0.5625 0.1609 0.080 Uiso 1 1 calc R . .
H12C H 0.2527 0.4711 0.1101 0.080 Uiso 1 1 calc R . .
C13 C 0.2028(3) 0.4160(5) 0.3363(2) 0.0196(11) Uani 1 1 d . . .
H13 H 0.1818 0.3424 0.3220 0.023 Uiso 1 1 calc R . .
C14 C 0.2682(3) 0.3098(5) 0.4156(2) 0.0207(11) Uani 1 1 d . . .
C15 C 0.2173(3) 0.2572(5) 0.4521(2) 0.0228(11) Uani 1 1 d . . .
C16 C 0.2374(3) 0.1559(5) 0.4867(3) 0.0318(13) Uani 1 1 d . . .
H16 H 0.2032 0.1180 0.5107 0.038 Uiso 1 1 calc R . .
C17 C 0.3054(3) 0.1094(6) 0.4868(3) 0.0380(15) Uani 1 1 d . . .
H17 H 0.3180 0.0413 0.5114 0.046 Uiso 1 1 calc R . .
C18 C 0.3552(3) 0.1618(6) 0.4513(3) 0.0373(15) Uani 1 1 d . . .
H18 H 0.4020 0.1290 0.4515 0.045 Uiso 1 1 calc R . .
C19 C 0.3379(3) 0.2617(5) 0.4153(2) 0.0267(12) Uani 1 1 d . . .
C20 C 0.1414(3) 0.3048(5) 0.4550(3) 0.0279(12) Uani 1 1 d . . .
H20 H 0.1396 0.3857 0.4348 0.033 Uiso 1 1 calc R . .
C21 C 0.1173(4) 0.3213(7) 0.5201(3) 0.0470(18) Uani 1 1 d . . .
H21A H 0.1135 0.2422 0.5397 0.071 Uiso 1 1 calc R . .
H21B H 0.0706 0.3614 0.5187 0.071 Uiso 1 1 calc R . .
H21C H 0.1522 0.3709 0.5436 0.071 Uiso 1 1 calc R . .
C22 C 0.0882(3) 0.2224(6) 0.4197(3) 0.0423(16) Uani 1 1 d . . .
H22A H 0.1017 0.2153 0.3774 0.064 Uiso 1 1 calc R . .
H22B H 0.0402 0.2569 0.4205 0.064 Uiso 1 1 calc R . .
H22C H 0.0887 0.1423 0.4386 0.064 Uiso 1 1 calc R . .
C23 C 0.3916(3) 0.3133(6) 0.3724(3) 0.0355(14) Uani 1 1 d . . .
H23 H 0.3807 0.4010 0.3663 0.043 Uiso 1 1 calc R . .
C24 C 0.4688(4) 0.3022(10) 0.3957(4) 0.079(3) Uani 1 1 d . . .
H24A H 0.4746 0.3379 0.4365 0.118 Uiso 1 1 calc R . .
H24B H 0.4994 0.3446 0.3680 0.118 Uiso 1 1 calc R . .
H24C H 0.4823 0.2167 0.3978 0.118 Uiso 1 1 calc R . .
C25 C 0.3814(5) 0.2503(8) 0.3105(3) 0.065(2) Uani 1 1 d . . .
H25A H 0.3903 0.1635 0.3156 0.097 Uiso 1 1 calc R . .
H25B H 0.4150 0.2839 0.2824 0.097 Uiso 1 1 calc R . .
H25C H 0.3324 0.2630 0.2939 0.097 Uiso 1 1 calc R . .
C26 C 0.2895(4) 0.4885(7) 0.5690(3) 0.0442(16) Uani 1 1 d . . .
H26A H 0.2544 0.5044 0.5994 0.066 Uiso 1 1 calc R . .
H26B H 0.3364 0.4739 0.5897 0.066 Uiso 1 1 calc R . .
H26C H 0.2750 0.4173 0.5449 0.066 Uiso 1 1 calc R . .
C27 C 0.3362(4) 0.7470(7) 0.5639(3) 0.054(2) Uani 1 1 d . . .
H27A H 0.3378 0.8198 0.5386 0.081 Uiso 1 1 calc R . .
H27B H 0.3848 0.7244 0.5781 0.081 Uiso 1 1 calc R . .
H27C H 0.3076 0.7628 0.5990 0.081 Uiso 1 1 calc R . .
C28 C 0.1365(4) 0.6945(7) 0.5810(3) 0.0490(18) Uani 1 1 d . . .
H28A H 0.1517 0.6156 0.5972 0.074 Uiso 1 1 calc R . .
H28B H 0.0876 0.7110 0.5921 0.074 Uiso 1 1 calc R . .
H28C H 0.1685 0.7572 0.5983 0.074 Uiso 1 1 calc R . .
C29 C 0.1034(4) 0.8396(8) 0.4673(4) 0.069(3) Uani 1 1 d . . .
H29A H 0.1342 0.9058 0.4825 0.103 Uiso 1 1 calc R . .
H29B H 0.0552 0.8510 0.4813 0.103 Uiso 1 1 calc R . .
H29C H 0.1016 0.8391 0.4226 0.103 Uiso 1 1 calc R . .
C30 C 0.5095(8) 0.6260(16) 0.4296(7) 0.088(3) Uani 0.642(9) 1 d P A 1
H30A H 0.5453 0.6601 0.4589 0.131 Uiso 0.642(9) 1 calc PR A 1
H30B H 0.5332 0.5932 0.3946 0.131 Uiso 0.642(9) 1 calc PR A 1
H30C H 0.4834 0.5613 0.4492 0.131 Uiso 0.642(9) 1 calc PR A 1
C30A C 0.5279(10) 0.709(3) 0.3718(11) 0.088(3) Uani 0.358(9) 1 d PD A 2
H30D H 0.5343 0.7665 0.3387 0.131 Uiso 0.358(9) 1 calc PR A 2
H30E H 0.5265 0.6267 0.3554 0.131 Uiso 0.358(9) 1 calc PR A 2
H30F H 0.5677 0.7164 0.4024 0.131 Uiso 0.358(9) 1 calc PR A 2
C31 C 0.4922(8) 0.8680(14) 0.3778(7) 0.088(3) Uani 0.642(9) 1 d PD A 1
H31A H 0.4563 0.9284 0.3650 0.131 Uiso 0.642(9) 1 calc PR A 1
H31B H 0.5200 0.8459 0.3430 0.131 Uiso 0.642(9) 1 calc PR A 1
H31C H 0.5242 0.9015 0.4103 0.131 Uiso 0.642(9) 1 calc PR A 1
C31A C 0.4539(16) 0.886(3) 0.4264(14) 0.088(3) Uani 0.358(9) 1 d P A 2
H31D H 0.4705 0.9348 0.3928 0.131 Uiso 0.358(9) 1 calc PR A 2
H31E H 0.4873 0.8943 0.4620 0.131 Uiso 0.358(9) 1 calc PR A 2
H31F H 0.4064 0.9134 0.4367 0.131 Uiso 0.358(9) 1 calc PR A 2
C32 C 0.4410(5) 0.5798(8) 0.2494(4) 0.078(3) Uani 1 1 d . . .
H32A H 0.4901 0.6037 0.2616 0.117 Uiso 1 1 calc R . .
H32B H 0.4344 0.5810 0.2049 0.117 Uiso 1 1 calc R . .
H32C H 0.4321 0.4982 0.2644 0.117 Uiso 1 1 calc R . .
C33 C 0.3867(4) 0.8342(7) 0.2423(3) 0.054(2) Uani 1 1 d . . .
H33A H 0.3559 0.8943 0.2604 0.082 Uiso 1 1 calc R . .
H33B H 0.3725 0.8243 0.1990 0.082 Uiso 1 1 calc R . .
H33C H 0.4365 0.8613 0.2466 0.082 Uiso 1 1 calc R . .
C34 C 0.1814(4) 0.8326(6) 0.2785(3) 0.0443(17) Uani 1 1 d . . .
H34A H 0.1307 0.8081 0.2795 0.053 Uiso 1 1 calc R . .
H34B H 0.2035 0.7876 0.2455 0.053 Uiso 1 1 calc R . .
C35 C 0.1866(5) 0.9635(7) 0.2679(4) 0.077(3) Uani 1 1 d . . .
H35A H 0.2209 0.9804 0.2363 0.093 Uiso 1 1 calc R . .
H35B H 0.1395 0.9968 0.2542 0.093 Uiso 1 1 calc R . .
C36 C 0.2105(6) 1.0159(7) 0.3243(4) 0.083(3) Uani 1 1 d . . .
H36A H 0.1697 1.0522 0.3444 0.100 Uiso 1 1 calc R . .
H36B H 0.2457 1.0804 0.3173 0.100 Uiso 1 1 calc R . .
C37 C 0.2438(4) 0.9212(5) 0.3636(3) 0.0395(15) Uani 1 1 d . . .
H37A H 0.2965 0.9265 0.3640 0.047 Uiso 1 1 calc R . .
H37B H 0.2287 0.9290 0.4059 0.047 Uiso 1 1 calc R . .
H1A H 0.085(3) 0.600(5) 0.473(2) 0.029(15) Uiso 1 1 d . . .
H1C H 0.419(6) 0.815(10) 0.462(5) 0.05(3) Uiso 0.642(9) 1 d P A 1
H1D H 0.457(15) 0.68(2) 0.459(12) 0.10(9) Uiso 0.358(9) 1 d P A 2
H2A H 0.340(3) 0.589(5) 0.473(3) 0.033(16) Uiso 1 1 d . . .
H3A H 0.309(3) 0.645(6) 0.268(3) 0.042(18) Uiso 1 1 d . . .

loop_
_atom_site_aniso_label
_atom_site_aniso_U_11
_atom_site_aniso_U_22
_atom_site_aniso_U_33
_atom_site_aniso_U_23
_atom_site_aniso_U_13
_atom_site_aniso_U_12
Y1 0.0195(2) 0.0198(2) 0.0191(2) -0.0016(2) 0.00072(16) -0.0014(2)
Si1 0.0306(9) 0.0444(11) 0.0392(10) -0.0031(8) 0.0073(7) 0.0093(8)
Si2 0.0273(8) 0.0375(9) 0.0251(7) -0.0044(8) -0.0004(6) 0.0039(8)
Si3 0.0307(9) 0.0411(10) 0.0341(9) -0.0039(8) 0.0128(7) -0.0087(8)
Si4 0.0382(11) 0.0751(15) 0.0445(11) 0.0140(11) -0.0085(9) -0.0266(11)
O1 0.044(3) 0.021(2) 0.036(2) 0.0031(18) -0.0083(19) 0.0028(19)
N1 0.022(2) 0.023(2) 0.019(2) 0.0000(18) -0.0007(17) -0.0001(19)
N2 0.019(2) 0.025(2) 0.022(2) 0.0007(19) 0.0043(18) 0.0008(17)
N3 0.027(2) 0.033(3) 0.022(2) -0.0036(19) 0.0007(18) 0.006(2)
N4 0.025(2) 0.037(3) 0.035(3) 0.006(2) 0.002(2) -0.007(2)
C1 0.027(3) 0.015(2) 0.024(3) 0.005(2) -0.003(2) -0.006(2)
C2 0.027(3) 0.021(3) 0.037(3) 0.003(2) -0.006(2) -0.004(2)
C3 0.036(3) 0.034(3) 0.050(4) 0.007(3) -0.018(3) 0.002(3)
C4 0.051(4) 0.039(4) 0.033(3) 0.009(3) -0.025(3) -0.007(3)
C5 0.057(4) 0.033(3) 0.021(3) 0.006(3) -0.007(3) -0.004(3)
C6 0.034(3) 0.020(3) 0.024(3) 0.004(2) -0.004(2) -0.002(2)
C7 0.025(3) 0.031(3) 0.048(4) -0.008(3) -0.005(2) 0.007(3)
C8 0.035(4) 0.050(4) 0.048(4) -0.003(3) 0.008(3) -0.002(3)
C9 0.050(5) 0.041(4) 0.091(6) -0.006(4) 0.008(4) 0.015(4)
C10 0.035(3) 0.033(3) 0.020(3) -0.002(2) 0.005(2) -0.003(3)
C11 0.052(4) 0.035(4) 0.054(4) -0.015(3) -0.006(3) 0.010(3)
C12 0.048(4) 0.086(6) 0.028(3) -0.001(4) 0.008(3) -0.019(4)
C13 0.021(2) 0.024(3) 0.014(2) -0.005(2) 0.0048(19) -0.006(2)
C14 0.025(3) 0.020(3) 0.017(2) 0.000(2) -0.002(2) 0.003(2)
C15 0.027(3) 0.024(3) 0.017(2) 0.001(2) -0.001(2) 0.002(2)
C16 0.040(3) 0.029(3) 0.028(3) 0.008(2) 0.007(2) -0.004(3)
C17 0.049(4) 0.035(4) 0.030(3) 0.012(3) 0.001(3) 0.010(3)
C18 0.031(3) 0.043(4) 0.037(3) 0.008(3) 0.002(3) 0.012(3)
C19 0.029(3) 0.029(3) 0.023(3) 0.003(2) 0.002(2) 0.004(2)
C20 0.026(3) 0.028(3) 0.030(3) 0.005(2) 0.005(2) -0.001(2)
C21 0.045(4) 0.064(5) 0.034(3) 0.007(3) 0.015(3) 0.009(4)
C22 0.029(3) 0.043(4) 0.055(4) 0.000(3) -0.003(3) -0.006(3)
C23 0.029(3) 0.042(4) 0.037(3) 0.011(3) 0.012(3) 0.009(3)
C24 0.035(4) 0.119(8) 0.081(6) 0.033(6) 0.003(4) -0.006(5)
C25 0.078(6) 0.075(6) 0.043(4) 0.012(4) 0.030(4) 0.001(5)
C26 0.040(4) 0.054(4) 0.038(4) 0.005(3) -0.001(3) 0.003(3)
C27 0.048(4) 0.065(5) 0.047(4) -0.020(4) -0.014(3) -0.001(4)
C28 0.042(4) 0.065(5) 0.042(4) 0.001(4) 0.017(3) 0.014(4)
C29 0.053(5) 0.073(6) 0.081(6) 0.014(5) 0.016(4) 0.030(4)
C30 0.077(7) 0.096(7) 0.086(7) 0.002(7) -0.030(5) -0.025(6)
C30A 0.077(7) 0.096(7) 0.086(7) 0.002(7) -0.030(5) -0.025(6)
C31 0.077(7) 0.096(7) 0.086(7) 0.002(7) -0.030(5) -0.025(6)
C31A 0.077(7) 0.096(7) 0.086(7) 0.002(7) -0.030(5) -0.025(6)
C32 0.074(6) 0.065(6) 0.100(7) -0.004(5) 0.059(5) 0.000(5)
C33 0.058(5) 0.066(5) 0.040(4) 0.013(4) 0.012(3) 0.002(4)
C34 0.056(4) 0.034(4) 0.041(4) 0.011(3) -0.017(3) 0.001(3)
C35 0.104(7) 0.036(4) 0.086(6) 0.022(4) -0.047(6) -0.005(5)
C36 0.143(9) 0.026(4) 0.078(6) -0.006(4) -0.025(6) 0.013(5)
C37 0.051(4) 0.024(3) 0.042(4) -0.007(3) -0.006(3) 0.000(3)

loop_
_atom_type_symbol
_atom_type_description
_atom_type_scat_dispersion_real
_atom_type_scat_dispersion_imag
_atom_type_scat_source
C C 0.0033 0.0016 'International Tables Vol C Tables 4.2.6.8 and 6.1.1.4'
H H 0.0000 0.0000 'International Tables Vol C Tables 4.2.6.8 and 6.1.1.4'
N N 0.0061 0.0033 'International Tables Vol C Tables 4.2.6.8 and 6.1.1.4'
O O 0.0106 0.0060 'International Tables Vol C Tables 4.2.6.8 and 6.1.1.4'
Si Si 0.0817 0.0704 'International Tables Vol C Tables 4.2.6.8 and 6.1.1.4'
Y Y -2.7962 3.5667 'International Tables Vol C Tables 4.2.6.8 and 6.1.1.4'

loop_
_geom_angle_atom_site_label_1
_geom_angle_atom_site_label_2
_geom_angle_atom_site_label_3
_geom_angle
N3 Y1 N4 120.34(18)
N3 Y1 O1 94.15(16)
N4 Y1 O1 89.49(17)
N3 Y1 N2 96.15(16)
N4 Y1 N2 114.65(17)
O1 Y1 N2 143.42(15)
N3 Y1 N1 112.42(16)
N4 Y1 N1 127.24(16)
O1 Y1 N1 87.14(14)
N2 Y1 N1 56.51(15)
N3 Y1 C13 106.18(15)
N4 Y1 C13 125.40(16)
O1 Y1 C13 115.30(14)
N2 Y1 C13 28.27(14)
N1 Y1 C13 28.24(14)
N3 Y1 Si2 33.22(12)
N4 Y1 Si2 95.27(13)
O1 Y1 Si2 117.60(11)
N2 Y1 Si2 88.48(11)
N1 Y1 Si2 132.09(11)
C13 Y1 Si2 111.50(11)
N3 Y1 Si3 149.82(13)
N4 Y1 Si3 31.63(13)
O1 Y1 Si3 78.80(11)
N2 Y1 Si3 107.00(11)
N1 Y1 Si3 96.64(11)
C13 Y1 Si3 103.31(10)
Si2 Y1 Si3 126.64(5)
N3 Y1 H2A 59.7(13)
N4 Y1 H2A 74.7(13)
O1 Y1 H2A 132.3(14)
N2 Y1 H2A 82.4(13)
N1 Y1 H2A 138.0(14)
C13 Y1 H2A 110.3(14)
Si2 Y1 H2A 26.4(13)
Si3 Y1 H2A 103.8(13)
N3 Si1 C29 113.3(3)
N3 Si1 C28 113.3(3)
C29 Si1 C28 108.0(4)
N3 Si1 H1A 111(2)
C29 Si1 H1A 104(2)
C28 Si1 H1A 106(2)
N3 Si2 C26 120.1(3)
N3 Si2 C27 114.3(3)
C26 Si2 C27 107.4(3)
N3 Si2 Y1 46.79(15)
C26 Si2 Y1 127.6(2)
C27 Si2 Y1 124.3(3)
N3 Si2 H2A 98(2)
C26 Si2 H2A 106(2)
C27 Si2 H2A 109(2)
Y1 Si2 H2A 52(2)
N4 Si3 C32 116.8(4)
N4 Si3 C33 116.3(3)
C32 Si3 C33 107.4(4)
N4 Si3 Y1 44.70(16)
C32 Si3 Y1 126.8(3)
C33 Si3 Y1 125.6(2)
N4 Si3 H3A 101(2)
C32 Si3 H3A 108(3)
C33 Si3 H3A 107(3)
Y1 Si3 H3A 56(2)
C30A Si4 C31A 106.1(15)
C30A Si4 N4 111.1(9)
C31A Si4 N4 118.5(9)
C30A Si4 C31 66.2(12)
C31A Si4 C31 45.5(11)
N4 Si4 C31 114.0(5)
C30A Si4 C30 55.9(11)
C31A Si4 C30 125.5(10)
N4 Si4 C30 115.9(5)
C31 Si4 C30 113.0(8)
C30A Si4 H1C 140(4)
C31A Si4 H1C 46(4)
N4 Si4 H1C 108(4)
C31 Si4 H1C 91(4)
C30 Si4 H1C 112(4)
C30A Si4 H1D 103(10)
C31A Si4 H1D 104(10)
N4 Si4 H1D 113(10)
C31 Si4 H1D 133(10)
C30 Si4 H1D 49(10)
H1C Si4 H1D 67(10)
C34 O1 C37 108.7(4)
C34 O1 Y1 132.1(4)
C37 O1 Y1 117.3(3)
C13 N1 C1 118.5(4)
C13 N1 Y1 91.3(3)
C1 N1 Y1 148.5(3)
C13 N2 C14 120.5(4)
C13 N2 Y1 94.0(3)
C14 N2 Y1 144.3(3)
Si2 N3 Si1 125.2(3)
Si2 N3 Y1 100.0(2)
Si1 N3 Y1 134.0(2)
Si3 N4 Si4 123.4(3)
Si3 N4 Y1 103.7(2)
Si4 N4 Y1 132.9(3)
C2 C1 C6 120.5(5)
C2 C1 N1 118.8(5)
C6 C1 N1 120.6(5)
C3 C2 C1 118.9(6)
C3 C2 C7 120.8(5)
C1 C2 C7 120.2(5)
C4 C3 C2 121.0(6)
C4 C3 H3 119.5
C2 C3 H3 119.5
C5 C4 C3 119.9(5)
C5 C4 H4 120.1
C3 C4 H4 120.1
C4 C5 C6 121.9(6)
C4 C5 H5 119.0
C6 C5 H5 119.0
C5 C6 C1 117.8(5)
C5 C6 C10 118.7(5)
C1 C6 C10 123.5(5)
C2 C7 C8 110.0(5)
C2 C7 C9 114.7(6)
C8 C7 C9 109.7(5)
C2 C7 H7 107.4
C8 C7 H7 107.4
C9 C7 H7 107.4
C7 C8 H8A 109.5
C7 C8 H8B 109.5
H8A C8 H8B 109.5
C7 C8 H8C 109.5
H8A C8 H8C 109.5
H8B C8 H8C 109.5
C7 C9 H9A 109.5
C7 C9 H9B 109.5
H9A C9 H9B 109.5
C7 C9 H9C 109.5
H9A C9 H9C 109.5
H9B C9 H9C 109.5
C11 C10 C12 112.0(6)
C11 C10 C6 111.0(5)
C12 C10 C6 110.7(5)
C11 C10 H10 107.7
C12 C10 H10 107.7
C6 C10 H10 107.7
C10 C11 H11A 109.5
C10 C11 H11B 109.5
H11A C11 H11B 109.5
C10 C11 H11C 109.5
H11A C11 H11C 109.5
H11B C11 H11C 109.5
C10 C12 H12A 109.5
C10 C12 H12B 109.5
H12A C12 H12B 109.5
C10 C12 H12C 109.5
H12A C12 H12C 109.5
H12B C12 H12C 109.5
N1 C13 N2 118.2(5)
N1 C13 Y1 60.5(3)
N2 C13 Y1 57.8(3)
N1 C13 H13 120.9
N2 C13 H13 120.9
Y1 C13 H13 178.6
C15 C14 C19 120.3(5)
C15 C14 N2 121.4(5)
C19 C14 N2 118.2(5)
C16 C15 C14 118.1(5)
C16 C15 C20 118.8(5)
C14 C15 C20 123.1(5)
C17 C16 C15 121.7(5)
C17 C16 H16 119.1
C15 C16 H16 119.1
C16 C17 C18 119.9(5)
C16 C17 H17 120.0
C18 C17 H17 120.0
C17 C18 C19 120.9(6)
C17 C18 H18 119.5
C19 C18 H18 119.5
C18 C19 C14 119.0(5)
C18 C19 C23 120.6(5)
C14 C19 C23 120.3(5)
C15 C20 C22 110.9(5)
C15 C20 C21 113.9(5)
C22 C20 C21 109.0(5)
C15 C20 H20 107.6
C22 C20 H20 107.6
C21 C20 H20 107.6
C20 C21 H21A 109.5
C20 C21 H21B 109.5
H21A C21 H21B 109.5
C20 C21 H21C 109.5
H21A C21 H21C 109.5
H21B C21 H21C 109.5
C20 C22 H22A 109.5
C20 C22 H22B 109.5
H22A C22 H22B 109.5
C20 C22 H22C 109.5
H22A C22 H22C 109.5
H22B C22 H22C 109.5
C24 C23 C19 114.3(5)
C24 C23 C25 109.5(6)
C19 C23 C25 108.8(5)
C24 C23 H23 108.0
C19 C23 H23 108.0
C25 C23 H23 108.0
C23 C24 H24A 109.5
C23 C24 H24B 109.5
H24A C24 H24B 109.5
C23 C24 H24C 109.5
H24A C24 H24C 109.5
H24B C24 H24C 109.5
C23 C25 H25A 109.5
C23 C25 H25B 109.5
H25A C25 H25B 109.5
C23 C25 H25C 109.5
H25A C25 H25C 109.5
H25B C25 H25C 109.5
Si2 C26 H26A 109.5
Si2 C26 H26B 109.5
H26A C26 H26B 109.5
Si2 C26 H26C 109.5
H26A C26 H26C 109.5
H26B C26 H26C 109.5
Si2 C27 H27A 109.5
Si2 C27 H27B 109.5
H27A C27 H27B 109.5
Si2 C27 H27C 109.5
H27A C27 H27C 109.5
H27B C27 H27C 109.5
Si1 C28 H28A 109.5
Si1 C28 H28B 109.5
H28A C28 H28B 109.5
Si1 C28 H28C 109.5
H28A C28 H28C 109.5
H28B C28 H28C 109.5
Si1 C29 H29A 109.5
Si1 C29 H29B 109.5
H29A C29 H29B 109.5
Si1 C29 H29C 109.5
H29A C29 H29C 109.5
H29B C29 H29C 109.5
Si4 C30 H30A 109.5
Si4 C30 H30B 109.5
Si4 C30 H30C 109.5
Si4 C30 H1D 51(10)
H30A C30 H1D 91.0
H30B C30 H1D 156.7
H30C C30 H1D 72.2
Si4 C30A H30D 109.5
Si4 C30A H30E 109.5
H30D C30A H30E 109.5
Si4 C30A H30F 109.5
H30D C30A H30F 109.5
H30E C30A H30F 109.5
Si4 C31 H31A 109.5
Si4 C31 H31B 109.5
Si4 C31 H31C 109.5
Si4 C31A H31D 109.5
Si4 C31A H31E 109.5
H31D C31A H31E 109.5
Si4 C31A H31F 109.5
H31D C31A H31F 109.5
H31E C31A H31F 109.5
Si4 C31A H1C 65(5)
H31D C31A H1C 166.3
H31E C31A H1C 84.2
H31F C31A H1C 63.6
Si3 C32 H32A 109.5
Si3 C32 H32B 109.5
H32A C32 H32B 109.5
Si3 C32 H32C 109.5
H32A C32 H32C 109.5
H32B C32 H32C 109.5
Si3 C33 H33A 109.5
Si3 C33 H33B 109.5
H33A C33 H33B 109.5
Si3 C33 H33C 109.5
H33A C33 H33C 109.5
H33B C33 H33C 109.5
O1 C34 C35 107.1(6)
O1 C34 H34A 110.3
C35 C34 H34A 110.3
O1 C34 H34B 110.3
C35 C34 H34B 110.3
H34A C34 H34B 108.5
C36 C35 C34 106.6(7)
C36 C35 H35A 110.4
C34 C35 H35A 110.4
C36 C35 H35B 110.4
C34 C35 H35B 110.4
H35A C35 H35B 108.6
C35 C36 C37 108.9(6)
C35 C36 H36A 109.9
C37 C36 H36A 109.9
C35 C36 H36B 109.9
C37 C36 H36B 109.9
H36A C36 H36B 108.3
O1 C37 C36 105.1(5)
O1 C37 H37A 110.7
C36 C37 H37A 110.7
O1 C37 H37B 110.7
C36 C37 H37B 110.7
H37A C37 H37B 108.8

loop_
_geom_bond_atom_site_label_1
_geom_bond_atom_site_label_2
_geom_bond_distance
Y1 N3 2.259(4)
Y1 N4 2.269(5)
Y1 O1 2.354(4)
Y1 N2 2.361(4)
Y1 N1 2.423(4)
Y1 C13 2.785(5)
Y1 Si1 3.663(2)
Y1 Si2 3.0523(17)
Y1 Si3 3.1343(19)
Y1 Si4 3.658(2)
Y1 H2A 2.45(6)
Si1 N3 1.714(5)
Si1 C29 1.855(8)
Si1 C28 1.861(7)
Si1 H1A 1.53(6)
Si2 N3 1.698(5)
Si2 C26 1.855(7)
Si2 C27 1.864(7)
Si2 H2A 1.39(6)
Si3 N4 1.692(5)
Si3 C32 1.851(8)
Si3 C33 1.867(7)
Si3 H3A 1.39(6)
Si4 C30A 1.706(17)
Si4 C31A 1.69(3)
Si4 N4 1.714(5)
Si4 C31 1.755(13)
Si4 C30 1.750(17)
Si4 H1C 1.64(10)
Si4 H1D 1.4(3)
O1 C34 1.450(7)
O1 C37 1.457(7)
N1 C13 1.318(7)
N1 C1 1.432(6)
N2 C13 1.322(6)
N2 C14 1.425(6)
C1 C2 1.407(8)
C1 C6 1.409(7)
C2 C3 1.388(8)
C2 C7 1.521(8)
C3 C4 1.381(9)
C3 H3 0.9500
C4 C5 1.364(9)
C4 H4 0.9500
C5 C6 1.400(8)
C5 H5 0.9500
C6 C10 1.537(8)
C7 C8 1.527(9)
C7 C9 1.533(9)
C7 H7 1.0000
C8 H8A 0.9800
C8 H8B 0.9800
C8 H8C 0.9800
C9 H9A 0.9800
C9 H9B 0.9800
C9 H9C 0.9800
C10 C11 1.525(9)
C10 C12 1.530(8)
C10 H10 1.0000
C11 H11A 0.9800
C11 H11B 0.9800
C11 H11C 0.9800
C12 H12A 0.9800
C12 H12B 0.9800
C12 H12C 0.9800
C13 H13 0.9500
C14 C15 1.407(7)
C14 C19 1.413(7)
C15 C16 1.395(7)
C15 C20 1.522(7)
C16 C17 1.375(8)
C16 H16 0.9500
C17 C18 1.378(9)
C17 H17 0.9500
C18 C19 1.389(8)
C18 H18 0.9500
C19 C23 1.526(8)
C20 C22 1.533(8)
C20 C21 1.534(8)
C20 H20 1.0000
C21 H21A 0.9800
C21 H21B 0.9800
C21 H21C 0.9800
C22 H22A 0.9800
C22 H22B 0.9800
C22 H22C 0.9800
C23 C24 1.514(9)
C23 C25 1.531(10)
C23 H23 1.0000
C24 H24A 0.9800
C24 H24B 0.9800
C24 H24C 0.9800
C25 H25A 0.9800
C25 H25B 0.9800
C25 H25C 0.9800
C26 H26A 0.9800
C26 H26B 0.9800
C26 H26C 0.9800
C27 H27A 0.9800
C27 H27B 0.9800
C27 H27C 0.9800
C28 H28A 0.9800
C28 H28B 0.9800
C28 H28C 0.9800
C29 H29A 0.9800
C29 H29B 0.9800
C29 H29C 0.9800
C30 H30A 0.9800
C30 H30B 0.9800
C30 H30C 0.9800
C30 H1D 1.3(3)
C30A H30D 0.9800
C30A H30E 0.9800
C30A H30F 0.9800
C31 H31A 0.9800
C31 H31B 0.9800
C31 H31C 0.9800
C31A H31D 0.9800
C31A H31E 0.9800
C31A H31F 0.9800
C31A H1C 1.30(10)
C32 H32A 0.9800
C32 H32B 0.9800
C32 H32C 0.9800
C33 H33A 0.9800
C33 H33B 0.9800
C33 H33C 0.9800
C34 C35 1.472(10)
C34 H34A 0.9900
C34 H34B 0.9900
C35 C36 1.417(11)
C35 H35A 0.9900
C35 H35B 0.9900
C36 C37 1.474(10)
C36 H36A 0.9900
C36 H36B 0.9900
C37 H37A 0.9900
C37 H37B 0.9900
